data_4328709
loop_
_publ_author_name
'Sinisa Vukovic'
'Lori A. Watson'
'Sung Ok Kang'
'Radu Custelcean'
'Benjamin P. Hay'

_publ_contact_author_email custelceanr@ornl.gov
_publ_contact_author_name 'Custelcean Radu'
_publ_section_title
;
 How Amidoximate Binds the Uranyl Cation
;
_journal_name_full 'Inorganic Chemistry'
_journal_page_first 3855
_journal_page_last 3859
_journal_paper_doi 10.1021/ic300062s
_journal_volume 51
_journal_year 2012
_chemical_formula_sum 'C16 H22 N4 O6 U'
_chemical_formula_weight 604.41
_chemical_name_systematic
; 
 ? 
;
_space_group_IT_number 14
_symmetry_cell_setting monoclinic
_symmetry_space_group_name_Hall '-P 2ybc'
_symmetry_space_group_name_H-M 'P 1 21/c 1'
_atom_sites_solution_hydrogens geom
_atom_sites_solution_primary direct
_atom_sites_solution_secondary difmap
_audit_creation_method SHELXL-97
_cell_angle_alpha 90.00
_cell_angle_beta 102.6170(10)
_cell_angle_gamma 90.00
_cell_formula_units_Z 2
_cell_length_a 10.5257(8)
_cell_length_b 5.7345(5)
_cell_length_c 16.0667(13)
_cell_measurement_temperature 173(2)
_cell_volume 946.36(13)
_computing_structure_refinement 'SHELXL-97 (Sheldrick, 1997)'
_computing_structure_solution 'SHELXS-97 (Sheldrick, 1990)'
_diffrn_ambient_temperature 173(2)
_diffrn_measured_fraction_theta_full 0.999
_diffrn_measured_fraction_theta_max 0.999
_diffrn_radiation_monochromator graphite
_diffrn_radiation_source 'fine-focus sealed tube'
_diffrn_radiation_type MoK\a
_diffrn_radiation_wavelength 0.71073
_diffrn_reflns_av_R_equivalents 0.0304
_diffrn_reflns_av_sigmaI/netI 0.0247
_diffrn_reflns_limit_h_max 14
_diffrn_reflns_limit_h_min -14
_diffrn_reflns_limit_k_max 7
_diffrn_reflns_limit_k_min -7
_diffrn_reflns_limit_l_max 21
_diffrn_reflns_limit_l_min -21
_diffrn_reflns_number 8915
_diffrn_reflns_theta_full 28.30
_diffrn_reflns_theta_max 28.30
_diffrn_reflns_theta_min 1.98
_exptl_absorpt_coefficient_mu 8.616
_exptl_absorpt_correction_T_max 0.8465
_exptl_absorpt_correction_T_min 0.2913
_exptl_absorpt_correction_type multi-scan
_exptl_absorpt_process_details SADABS
_exptl_crystal_density_diffrn 2.121
_exptl_crystal_F_000 572
_exptl_crystal_size_max 0.19
_exptl_crystal_size_mid 0.10
_exptl_crystal_size_min 0.02
_refine_diff_density_max 0.947
_refine_diff_density_min -0.371
_refine_diff_density_rms 0.103
_refine_ls_extinction_method none
_refine_ls_goodness_of_fit_ref 1.018
_refine_ls_hydrogen_treatment mixed
_refine_ls_matrix_type full
_refine_ls_number_parameters 137
_refine_ls_number_reflns 2351
_refine_ls_number_restraints 0
_refine_ls_restrained_S_all 1.018
_refine_ls_R_factor_all 0.0260
_refine_ls_R_factor_gt 0.0180
_refine_ls_shift/su_max 0.000
_refine_ls_shift/su_mean 0.000
_refine_ls_structure_factor_coef Fsqd
_refine_ls_weighting_details 'calc w=1/[\s^2^(Fo^2^)+(0.0229P)^2^+0.0000P] where P=(Fo^2^+2Fc^2^)/3'
_refine_ls_weighting_scheme calc
_refine_ls_wR_factor_gt 0.0404
_refine_ls_wR_factor_ref 0.0437
_reflns_number_gt 1856
_reflns_number_total 2351
_reflns_threshold_expression >2sigma(I)
_cod_data_source_file ic300062s_si_002.cif
_cod_data_source_block c:\frames\403\work\p21c
_cod_database_code 4328709

loop_
_symmetry_equiv_pos_as_xyz
'x, y, z'
'-x, y+1/2, -z+1/2'
'-x, -y, -z'
'x, -y-1/2, z-1/2'

loop_
_atom_site_label
_atom_site_type_symbol
_atom_site_fract_x
_atom_site_fract_y
_atom_site_fract_z
_atom_site_U_iso_or_equiv
_atom_site_adp_type
_atom_site_occupancy
_atom_site_symmetry_multiplicity
_atom_site_calc_flag
_atom_site_refinement_flags
U1 U 0.0000 0.0000 0.5000 0.01493(5) Uani 1 2 d S
O1 O 0.03008(18) 0.3017(3) 0.40698(12) 0.0196(4) Uani 1 1 d .
N1 N 0.0952(3) 0.2322(5) 0.26099(17) 0.0276(6) Uani 1 1 d .
C1 C 0.1608(3) 0.1215(5) 0.33071(17) 0.0172(5) Uani 1 1 d .
H1N H 0.052(3) 0.344(7) 0.273(2) 0.044(11) Uiso 1 1 d .
H1O H 0.107(5) -0.455(7) 0.461(3) 0.048(14) Uiso 1 1 d .
O2 O 0.1364(2) -0.3235(4) 0.47798(13) 0.0219(4) Uani 1 1 d .
N2 N 0.1339(2) 0.1445(4) 0.40499(14) 0.0192(5) Uani 1 1 d .
C2 C 0.2669(3) -0.0426(5) 0.32336(19) 0.0183(6) Uani 1 1 d .
H2N H 0.127(3) 0.236(6) 0.221(2) 0.032(10) Uiso 1 1 d .
O3 O 0.11871(18) 0.1223(4) 0.58652(11) 0.0201(4) Uani 1 1 d .
C3 C 0.2509(3) -0.2047(5) 0.25779(19) 0.0266(7) Uani 1 1 d .
H3 H 0.1728 -0.2059 0.2149 0.032 Uiso 1 1 calc R
C4 C 0.3484(3) -0.3647(6) 0.2546(2) 0.0306(7) Uani 1 1 d .
H4 H 0.3355 -0.4785 0.2106 0.037 Uiso 1 1 calc R
C5 C 0.4638(3) -0.3601(6) 0.3148(2) 0.0297(7) Uani 1 1 d .
H5 H 0.5303 -0.4704 0.3124 0.036 Uiso 1 1 calc R
C6 C 0.4825(3) -0.1931(6) 0.37898(18) 0.0310(7) Uani 1 1 d .
H6 H 0.5629 -0.1863 0.4196 0.037 Uiso 1 1 calc R
C7 C 0.3841(3) -0.0367(5) 0.3837(2) 0.0262(7) Uani 1 1 d .
H7 H 0.3966 0.0752 0.4284 0.031 Uiso 1 1 calc R
C8 C 0.2617(3) -0.3838(6) 0.5277(2) 0.0331(7) Uani 1 1 d .
H8A H 0.3081 -0.2417 0.5507 0.050 Uiso 1 1 calc R
H8B H 0.3114 -0.4657 0.4918 0.050 Uiso 1 1 calc R
H8C H 0.2515 -0.4854 0.5749 0.050 Uiso 1 1 calc R

loop_
_atom_site_aniso_label
_atom_site_aniso_U_11
_atom_site_aniso_U_22
_atom_site_aniso_U_33
_atom_site_aniso_U_23
_atom_site_aniso_U_13
_atom_site_aniso_U_12
U1 0.01868(8) 0.01491(8) 0.01110(8) -0.00032(6) 0.00300(5) 0.00329(6)
O1 0.0227(10) 0.0173(10) 0.0194(10) 0.0019(8) 0.0061(8) 0.0072(8)
N1 0.0304(14) 0.0366(17) 0.0178(14) 0.0051(12) 0.0094(11) 0.0102(13)
C1 0.0178(13) 0.0164(14) 0.0178(14) -0.0002(12) 0.0047(10) -0.0011(11)
O2 0.0226(10) 0.0154(10) 0.0268(11) -0.0034(9) 0.0036(8) 0.0048(9)
N2 0.0235(12) 0.0168(12) 0.0182(12) 0.0023(10) 0.0066(9) 0.0044(10)
C2 0.0198(13) 0.0195(16) 0.0169(14) 0.0015(10) 0.0069(11) 0.0013(10)
O3 0.0232(10) 0.0207(11) 0.0152(10) -0.0017(9) 0.0017(8) 0.0016(9)
C3 0.0185(14) 0.0312(18) 0.0302(17) -0.0083(14) 0.0055(12) -0.0013(12)
C4 0.0284(16) 0.0299(19) 0.0356(18) -0.0135(15) 0.0117(14) -0.0021(14)
C5 0.0260(16) 0.0305(18) 0.0341(18) 0.0003(15) 0.0101(13) 0.0096(13)
C6 0.0284(16) 0.042(2) 0.0200(16) 0.0020(14) -0.0005(12) 0.0096(14)
C7 0.0263(15) 0.032(2) 0.0191(16) -0.0032(12) 0.0031(12) 0.0067(12)
C8 0.0223(15) 0.0304(19) 0.044(2) 0.0043(17) 0.0014(14) 0.0072(14)

loop_
_atom_type_symbol
_atom_type_description
_atom_type_scat_dispersion_real
_atom_type_scat_dispersion_imag
_atom_type_scat_source
C C 0.0033 0.0016 'International Tables Vol C Tables 4.2.6.8 and 6.1.1.4'
H H 0.0000 0.0000 'International Tables Vol C Tables 4.2.6.8 and 6.1.1.4'
N N 0.0061 0.0033 'International Tables Vol C Tables 4.2.6.8 and 6.1.1.4'
O O 0.0106 0.0060 'International Tables Vol C Tables 4.2.6.8 and 6.1.1.4'
U U -9.6767 9.6646 'International Tables Vol C Tables 4.2.6.8 and 6.1.1.4'

loop_
_geom_angle_atom_site_label_1
_geom_angle_atom_site_label_2
_geom_angle_atom_site_label_3
_geom_angle
_geom_angle_site_symmetry_1
_geom_angle_site_symmetry_3
O3 U1 O3 180.0 3_556 .
O3 U1 O1 92.13(8) 3_556 3_556
O3 U1 O1 87.87(8) . 3_556
O3 U1 O1 87.87(8) 3_556 .
O3 U1 O1 92.13(8) . .
O1 U1 O1 180.0 3_556 .
O3 U1 O2 85.55(8) 3_556 .
O3 U1 O2 94.45(8) . .
O1 U1 O2 72.27(7) 3_556 .
O1 U1 O2 107.73(7) . .
O3 U1 O2 94.45(8) 3_556 3_556
O3 U1 O2 85.55(8) . 3_556
O1 U1 O2 107.73(7) 3_556 3_556
O1 U1 O2 72.27(7) . 3_556
O2 U1 O2 179.998(1) . 3_556
O3 U1 N2 87.27(8) 3_556 3_556
O3 U1 N2 92.73(8) . 3_556
O1 U1 N2 34.49(7) 3_556 3_556
O1 U1 N2 145.51(7) . 3_556
O2 U1 N2 105.89(7) . 3_556
O2 U1 N2 74.11(7) 3_556 3_556
O3 U1 N2 92.73(8) 3_556 .
O3 U1 N2 87.27(8) . .
O1 U1 N2 145.51(7) 3_556 .
O1 U1 N2 34.49(7) . .
O2 U1 N2 74.11(7) . .
O2 U1 N2 105.89(7) 3_556 .
N2 U1 N2 180.0 3_556 .
N2 O1 U1 76.04(12) . .
N2 C1 N1 123.1(3) . .
N2 C1 C2 117.3(2) . .
N1 C1 C2 119.5(2) . .
C8 O2 U1 127.54(19) . .
C1 N2 O1 114.2(2) . .
C1 N2 U1 144.8(2) . .
O1 N2 U1 69.47(11) . .
C3 C2 C7 119.2(3) . .
C3 C2 C1 121.1(3) . .
C7 C2 C1 119.8(3) . .
C4 C3 C2 120.2(3) . .
C5 C4 C3 120.5(3) . .
C4 C5 C6 119.6(3) . .
C7 C6 C5 120.1(3) . .
C6 C7 C2 120.4(3) . .

loop_
_geom_bond_atom_site_label_1
_geom_bond_atom_site_label_2
_geom_bond_distance
_geom_bond_site_symmetry_2
U1 O3 1.7962(19) 3_556
U1 O3 1.7962(19) .
U1 O1 2.3525(18) 3_556
U1 O1 2.3525(18) .
U1 O2 2.419(2) .
U1 O2 2.419(2) 3_556
U1 N2 2.438(2) 3_556
U1 N2 2.438(2) .
O1 N2 1.422(3) .
N1 C1 1.341(4) .
C1 N2 1.292(3) .
C1 C2 1.485(4) .
O2 C8 1.427(3) .
C2 C3 1.387(4) .
C2 C7 1.393(4) .
C3 C4 1.386(4) .
C4 C5 1.378(4) .
C5 C6 1.389(4) .
C6 C7 1.385(4) .
